data_7209168
loop_
_publ_author_name
'Liang, Li'
'Yang, Chengfeng'
'Ma, Yingzhao'
'Deng, Hong'

_publ_section_title
;
 In situ hydrothermal syntheses of five new cadmium(ii) coordination
 polymers based on 3-(1H-tetrazol-5-yl)benzoate ligand
;
_journal_issue 2
_journal_name_full CrystEngComm
_journal_page_first 365
_journal_paper_doi 10.1039/c2ce26720a
_journal_volume 15
_journal_year 2013
_chemical_formula_moiety 'C32 H22 Cd4 N16 O11, H2 O'
_chemical_formula_sum 'C32 H24 Cd4 N16 O12'
_chemical_formula_weight 1274.31
_chemical_name_systematic
;
?
;
_space_group_IT_number 14
_symmetry_cell_setting orthorhombic
_symmetry_space_group_name_Hall '-P 2yn'
_symmetry_space_group_name_H-M 'P 1 21/n 1'
_atom_sites_solution_hydrogens geom
_atom_sites_solution_primary direct
_atom_sites_solution_secondary difmap
_audit_creation_method SHELXL-97
_cell_angle_alpha 90.00
_cell_angle_beta 90.00
_cell_angle_gamma 90.00
_cell_formula_units_Z 4
_cell_length_a 12.380(3)
_cell_length_b 16.488(3)
_cell_length_c 21.246(4)
_cell_measurement_reflns_used 7791
_cell_measurement_temperature 296(2)
_cell_measurement_theta_max 25.20
_cell_measurement_theta_min 1.56
_cell_volume 4336.8(15)
_computing_cell_refinement 'Apex2 (Bruker, 2005)'
_computing_data_collection 'Apex2 (Bruker, 2005)'
_computing_data_reduction 'Apex2 (Bruker, 2005)'
_computing_molecular_graphics 'SHELXTL 6.12'
_computing_publication_material 'SHELXTL 6.12'
_computing_structure_refinement 'SHELXTL 6.12'
_computing_structure_solution 'SHELXTL 6.12 (Bruker, 2000-2003)'
_diffrn_ambient_temperature 296(2)
_diffrn_measured_fraction_theta_full 0.997
_diffrn_measured_fraction_theta_max 0.997
_diffrn_measurement_device_type 'Bruker AXS SMART APEX CCD diffractometer'
_diffrn_measurement_method '\w scans'
_diffrn_radiation_monochromator graphite
_diffrn_radiation_source 'fine-focus sealed tube'
_diffrn_radiation_type MoK\a
_diffrn_radiation_wavelength 0.71073
_diffrn_reflns_av_R_equivalents 0.0596
_diffrn_reflns_av_sigmaI/netI 0.0703
_diffrn_reflns_limit_h_max 14
_diffrn_reflns_limit_h_min -13
_diffrn_reflns_limit_k_max 17
_diffrn_reflns_limit_k_min -19
_diffrn_reflns_limit_l_max 25
_diffrn_reflns_limit_l_min -18
_diffrn_reflns_number 21808
_diffrn_reflns_theta_full 25.20
_diffrn_reflns_theta_max 25.20
_diffrn_reflns_theta_min 1.56
_diffrn_standards_number 0
_exptl_absorpt_coefficient_mu 2.011
_exptl_absorpt_correction_T_max 0.3024
_exptl_absorpt_correction_T_min 0.2542
_exptl_absorpt_correction_type multi-scan
_exptl_absorpt_process_details 'Apex2 (Bruker, 2005)'
_exptl_crystal_colour corless
_exptl_crystal_density_diffrn 1.952
_exptl_crystal_density_method 'not measured'
_exptl_crystal_description block
_exptl_crystal_F_000 2464.0
_exptl_crystal_size_max 0.30
_exptl_crystal_size_mid 0.27
_exptl_crystal_size_min 0.25
_refine_diff_density_max 3.831
_refine_diff_density_min -1.469
_refine_diff_density_rms 0.267
_refine_ls_extinction_method none
_refine_ls_goodness_of_fit_ref 1.077
_refine_ls_hydrogen_treatment mixed
_refine_ls_matrix_type full
_refine_ls_number_parameters 601
_refine_ls_number_reflns 7791
_refine_ls_number_restraints 12
_refine_ls_restrained_S_all 1.076
_refine_ls_R_factor_all 0.0849
_refine_ls_R_factor_gt 0.0682
_refine_ls_shift/su_max 0.062
_refine_ls_shift/su_mean 0.001
_refine_ls_structure_factor_coef Fsqd
_refine_ls_weighting_details 'calc w=1/[\s^2^(Fo^2^)+(0.0945P)^2^+63.1964P] where P=(Fo^2^+2Fc^2^)/3'
_refine_ls_weighting_scheme calc
_refine_ls_wR_factor_gt 0.1939
_refine_ls_wR_factor_ref 0.2049
_reflns_number_gt 6119
_reflns_number_total 7791
_reflns_threshold_expression >2sigma(I)
_cod_data_source_file c2ce26720a.txt
_cod_data_source_block 1
_cod_original_cell_volume 4336.6(14)
_cod_original_sg_symbol_H-M 'P 21/n'
_cod_database_code 7209168

loop_
_symmetry_equiv_pos_as_xyz
'x, y, z'
'-x+1/2, y+1/2, -z+1/2'
'-x, -y, -z'
'x-1/2, -y-1/2, z-1/2'

loop_
_atom_site_label
_atom_site_type_symbol
_atom_site_fract_x
_atom_site_fract_y
_atom_site_fract_z
_atom_site_U_iso_or_equiv
_atom_site_adp_type
_atom_site_occupancy
_atom_site_symmetry_multiplicity
_atom_site_calc_flag
_atom_site_refinement_flags
C1 C 1.1687(8) 0.5170(6) 0.2884(5) 0.027(2) Uani 1 1 d .
C2 C 1.2681(8) 0.4900(6) 0.3226(5) 0.027(2) Uani 1 1 d .
C3 C 1.3054(9) 0.5365(7) 0.3724(6) 0.039(3) Uani 1 1 d .
H3 H 1.2707 0.5847 0.3830 0.047 Uiso 1 1 calc R
C4 C 1.3922(11) 0.5116(9) 0.4053(7) 0.053(4) Uani 1 1 d .
H4 H 1.4141 0.5407 0.4406 0.063 Uiso 1 1 calc R
C5 C 1.4499(10) 0.4429(7) 0.3875(6) 0.043(3) Uani 1 1 d .
H50 H 1.5118 0.4280 0.4095 0.051 Uiso 1 1 calc R
C6 C 1.4150(9) 0.3967(6) 0.3370(5) 0.029(2) Uani 1 1 d .
C7 C 1.4766(9) 0.3232(6) 0.3196(5) 0.029(2) Uani 1 1 d .
C8 C 1.3224(8) 0.4201(6) 0.3047(5) 0.025(2) Uani 1 1 d .
H52 H 1.2970 0.3891 0.2713 0.030 Uiso 1 1 calc R
C9 C 0.8347(8) 0.5983(6) 0.3253(5) 0.026(2) Uani 1 1 d .
C10 C 0.7580(8) 0.6240(6) 0.3748(5) 0.026(2) Uani 1 1 d .
C11 C 0.7926(9) 0.6382(7) 0.4353(5) 0.030(2) Uani 1 1 d .
H11 H 0.8639 0.6267 0.4458 0.036 Uiso 1 1 calc R
C12 C 0.7255(9) 0.6687(7) 0.4806(5) 0.031(2) Uani 1 1 d .
C13 C 0.7644(9) 0.6869(7) 0.5437(5) 0.032(2) Uani 1 1 d .
C14 C 0.6180(10) 0.6835(8) 0.4655(5) 0.040(3) Uani 1 1 d .
H14 H 0.5710 0.7038 0.4958 0.048 Uiso 1 1 calc R
C15 C 0.5809(11) 0.6680(9) 0.4052(6) 0.050(3) Uani 1 1 d .
H15 H 0.5090 0.6777 0.3949 0.060 Uiso 1 1 calc R
C16 C 0.6516(10) 0.6379(7) 0.3601(5) 0.036(3) Uani 1 1 d .
H16 H 0.6266 0.6272 0.3196 0.043 Uiso 1 1 calc R
C17 C 0.8193(9) 0.3608(6) 0.2400(5) 0.029(2) Uani 1 1 d .
C18 C 0.7139(9) 0.3779(6) 0.2090(5) 0.028(2) Uani 1 1 d .
C19 C 0.6650(8) 0.4541(6) 0.2161(5) 0.026(2) Uani 1 1 d .
H23 H 0.7003 0.4944 0.2389 0.031 Uiso 1 1 calc R
C20 C 0.5656(8) 0.4700(6) 0.1899(5) 0.028(2) Uani 1 1 d .
C21 C 0.5124(8) 0.5474(6) 0.1986(5) 0.024(2) Uani 1 1 d .
C22 C 0.5136(10) 0.4091(7) 0.1566(6) 0.041(3) Uani 1 1 d .
H19 H 0.4447 0.4180 0.1405 0.049 Uiso 1 1 calc R
C23 C 0.5640(12) 0.3350(8) 0.1473(8) 0.058(4) Uani 1 1 d .
H20 H 0.5310 0.2958 0.1224 0.070 Uiso 1 1 calc R
C24 C 0.6621(11) 0.3192(7) 0.1746(7) 0.048(3) Uani 1 1 d .
H21 H 0.6938 0.2685 0.1698 0.058 Uiso 1 1 calc R
C25 C 1.1774(9) 0.2900(7) 0.1715(5) 0.033(3) Uani 1 1 d .
C26 C 1.1196(9) 0.3284(6) 0.1164(5) 0.030(2) Uani 1 1 d .
C27 C 1.1398(11) 0.3041(8) 0.0554(6) 0.044(3) Uani 1 1 d .
H29 H 1.1927 0.2652 0.0480 0.053 Uiso 1 1 calc R
C28 C 1.0848(11) 0.3352(8) 0.0065(5) 0.043(3) Uani 1 1 d .
H28 H 1.1021 0.3200 -0.0344 0.051 Uiso 1 1 calc R
C29 C 1.0003(11) 0.3913(7) 0.0177(5) 0.040(3) Uani 1 1 d .
H27 H 0.9598 0.4109 -0.0159 0.048 Uiso 1 1 calc R
C30 C 0.9773(9) 0.4176(6) 0.0790(5) 0.029(2) Uani 1 1 d .
C31 C 0.8937(9) 0.4775(6) 0.0905(5) 0.029(2) Uani 1 1 d .
C32 C 1.0388(9) 0.3850(7) 0.1284(5) 0.031(2) Uani 1 1 d .
H32 H 1.0254 0.4013 0.1696 0.037 Uiso 1 1 calc R
Cd1 Cd 0.98081(6) 0.56031(5) 0.22870(4) 0.0266(2) Uani 1 1 d .
Cd2 Cd 0.72644(6) 0.67928(5) 0.18725(4) 0.0269(2) Uani 1 1 d .
Cd3 Cd 1.22915(6) 0.70078(5) 0.23160(4) 0.0259(2) Uani 1 1 d .
Cd4 Cd 1.01182(6) 0.32997(5) 0.29977(4) 0.0329(2) Uani 1 1 d .
H1A H 0.402(12) 0.208(5) 0.057(4) 0.049 Uiso 1 1 d D
H2A H 1.169(8) 0.634(6) 0.173(4) 0.049 Uiso 1 1 d D
H3A H 0.696(8) 0.782(8) 0.090(5) 0.049 Uiso 1 1 d D
H4A H 0.933(11) 0.464(3) 0.393(5) 0.049 Uiso 1 1 d D
H1B H 0.432(12) 0.130(4) 0.066(4) 0.049 Uiso 1 1 d D
H2B H 1.195(6) 0.576(7) 0.131(5) 0.049 Uiso 1 1 d D
H3B H 0.602(7) 0.743(8) 0.084(4) 0.049 Uiso 1 1 d D
H4B H 0.957(12) 0.391(5) 0.418(3) 0.049 Uiso 1 1 d D
N1 N 1.4374(7) 0.2577(5) 0.2912(4) 0.029(2) Uani 1 1 d .
N2 N 1.5211(7) 0.2049(6) 0.2885(4) 0.031(2) Uani 1 1 d .
N3 N 1.6053(7) 0.2389(6) 0.3144(5) 0.032(2) Uani 1 1 d .
N4 N 1.5802(7) 0.3140(5) 0.3344(5) 0.032(2) Uani 1 1 d .
N5 N 0.8545(8) 0.6566(6) 0.5694(4) 0.033(2) Uani 1 1 d .
N6 N 0.8599(8) 0.6896(6) 0.6270(4) 0.034(2) Uani 1 1 d .
N7 N 0.7764(7) 0.7380(6) 0.6353(4) 0.033(2) Uani 1 1 d .
N8 N 0.7144(8) 0.7376(6) 0.5835(4) 0.035(2) Uani 1 1 d .
N9 N 0.5609(7) 0.6217(5) 0.1994(4) 0.0277(19) Uani 1 1 d .
N10 N 0.4803(7) 0.6757(5) 0.2093(5) 0.031(2) Uani 1 1 d .
N11 N 0.3892(7) 0.6357(5) 0.2132(5) 0.029(2) Uani 1 1 d .
N12 N 0.4060(7) 0.5552(5) 0.2060(4) 0.030(2) Uani 1 1 d .
N13 N 0.8916(7) 0.5325(5) 0.1372(4) 0.0259(19) Uani 1 1 d .
N14 N 0.7980(7) 0.5733(5) 0.1278(4) 0.028(2) Uani 1 1 d .
N15 N 0.7498(8) 0.5460(6) 0.0782(4) 0.036(2) Uani 1 1 d .
N16 N 0.8079(9) 0.4853(7) 0.0539(5) 0.042(3) Uani 1 1 d .
O5 O 1.1044(6) 0.4666(4) 0.2662(4) 0.0323(17) Uani 1 1 d .
O6 O 1.1506(6) 0.5927(4) 0.2821(4) 0.0320(17) Uani 1 1 d .
O7 O 0.9286(7) 0.5742(5) 0.3391(4) 0.0385(19) Uani 1 1 d .
O8 O 0.8073(6) 0.6043(4) 0.2674(3) 0.0281(16) Uani 1 1 d .
O9 O 0.8840(6) 0.4163(5) 0.2537(4) 0.0355(18) Uani 1 1 d .
O10 O 0.8446(6) 0.2874(5) 0.2538(4) 0.042(2) Uani 1 1 d .
O11 O 1.1424(7) 0.3000(5) 0.2267(4) 0.0350(18) Uani 1 1 d .
O12 O 1.2594(7) 0.2474(6) 0.1627(4) 0.050(2) Uani 1 1 d .
O1W O 0.4146(13) 0.1731(10) 0.0856(6) 0.091(4) Uani 1 1 d D
O2W O 1.1422(8) 0.6039(6) 0.1446(5) 0.058(3) Uani 1 1 d D
O3W O 0.6521(15) 0.7529(8) 0.1074(7) 0.104(5) Uani 1 1 d D
O4W O 0.9516(11) 0.4170(8) 0.3852(5) 0.073(3) Uani 1 1 d D

loop_
_atom_site_aniso_label
_atom_site_aniso_U_11
_atom_site_aniso_U_22
_atom_site_aniso_U_33
_atom_site_aniso_U_23
_atom_site_aniso_U_13
_atom_site_aniso_U_12
C1 0.019(5) 0.027(6) 0.036(6) -0.002(4) 0.004(4) 0.003(4)
C2 0.018(5) 0.020(5) 0.043(6) 0.006(4) -0.001(4) 0.000(4)
C3 0.030(7) 0.024(6) 0.062(8) -0.013(5) -0.007(6) 0.004(5)
C4 0.046(8) 0.056(9) 0.056(9) -0.025(7) -0.023(6) 0.018(7)
C5 0.035(7) 0.031(6) 0.062(8) -0.014(6) -0.029(6) 0.007(5)
C6 0.020(5) 0.025(6) 0.043(6) -0.001(5) -0.006(5) 0.002(4)
C7 0.028(6) 0.018(5) 0.042(6) 0.001(4) -0.001(5) 0.002(4)
C8 0.010(5) 0.029(6) 0.037(6) 0.000(4) 0.002(4) 0.009(4)
C9 0.019(5) 0.015(5) 0.045(7) -0.002(4) -0.001(5) -0.001(4)
C10 0.020(5) 0.024(5) 0.035(6) 0.004(4) -0.001(4) -0.004(4)
C11 0.027(6) 0.030(6) 0.032(6) -0.003(4) -0.006(4) 0.001(4)
C12 0.031(6) 0.032(6) 0.031(6) -0.001(5) -0.002(5) -0.003(5)
C13 0.029(6) 0.033(6) 0.035(6) -0.002(5) 0.005(5) -0.001(5)
C14 0.030(7) 0.057(8) 0.033(6) -0.009(5) 0.006(5) 0.012(6)
C15 0.031(7) 0.066(9) 0.055(8) -0.002(7) 0.000(6) 0.012(6)
C16 0.034(7) 0.046(7) 0.027(6) 0.000(5) 0.000(5) 0.005(5)
C17 0.025(6) 0.023(5) 0.040(6) 0.007(4) 0.005(5) -0.001(4)
C18 0.021(5) 0.021(5) 0.043(6) 0.004(4) -0.001(4) -0.002(4)
C19 0.027(6) 0.021(5) 0.029(6) -0.001(4) -0.007(4) -0.003(4)
C20 0.022(6) 0.026(6) 0.037(6) 0.002(4) -0.003(4) -0.001(4)
C21 0.015(5) 0.020(5) 0.037(6) 0.005(4) -0.003(4) 0.002(4)
C22 0.034(7) 0.028(6) 0.060(8) -0.005(5) -0.027(6) 0.008(5)
C23 0.052(9) 0.034(7) 0.089(11) -0.025(7) -0.035(8) 0.005(6)
C24 0.046(8) 0.025(6) 0.072(9) -0.010(6) -0.017(7) 0.010(5)
C25 0.029(6) 0.028(6) 0.041(7) -0.001(5) -0.008(5) -0.001(5)
C26 0.031(6) 0.023(5) 0.036(6) 0.001(4) 0.004(5) -0.001(4)
C27 0.042(8) 0.042(7) 0.048(8) -0.002(6) 0.013(6) 0.004(6)
C28 0.058(9) 0.044(7) 0.026(6) 0.003(5) 0.001(6) 0.008(6)
C29 0.059(8) 0.033(6) 0.028(6) -0.001(5) -0.005(5) 0.007(6)
C30 0.033(6) 0.022(5) 0.033(6) -0.001(4) 0.001(5) -0.001(4)
C31 0.030(6) 0.027(6) 0.030(6) 0.002(4) -0.002(4) -0.002(4)
C32 0.032(6) 0.034(6) 0.026(6) -0.004(4) -0.003(4) -0.001(5)
Cd1 0.0195(4) 0.0252(4) 0.0352(5) -0.0035(3) -0.0051(3) 0.0043(3)
Cd2 0.0148(4) 0.0218(4) 0.0443(5) -0.0005(3) -0.0025(3) -0.0007(3)
Cd3 0.0137(4) 0.0237(4) 0.0401(5) 0.0031(3) -0.0006(3) 0.0000(3)
Cd4 0.0229(4) 0.0318(5) 0.0442(5) -0.0002(3) -0.0082(3) 0.0072(3)
N1 0.014(4) 0.026(5) 0.045(6) 0.002(4) 0.000(4) 0.003(3)
N2 0.020(5) 0.033(5) 0.041(5) -0.002(4) 0.000(4) 0.001(4)
N3 0.020(5) 0.030(5) 0.046(6) -0.004(4) 0.000(4) -0.002(4)
N4 0.021(5) 0.017(4) 0.059(6) -0.003(4) -0.008(4) 0.004(3)
N5 0.031(5) 0.037(5) 0.032(5) -0.004(4) -0.004(4) 0.004(4)
N6 0.025(5) 0.038(6) 0.038(5) -0.003(4) 0.000(4) 0.001(4)
N7 0.020(5) 0.042(6) 0.037(5) -0.003(4) -0.002(4) 0.001(4)
N8 0.038(6) 0.032(5) 0.036(5) -0.001(4) 0.001(4) 0.004(4)
N9 0.015(4) 0.021(4) 0.047(6) 0.000(4) -0.002(4) 0.005(3)
N10 0.020(5) 0.016(4) 0.056(6) -0.001(4) -0.003(4) 0.000(3)
N11 0.013(4) 0.020(5) 0.055(6) 0.003(4) 0.000(4) 0.000(3)
N12 0.011(4) 0.026(5) 0.051(6) 0.004(4) -0.001(4) -0.004(3)
N13 0.024(5) 0.025(5) 0.030(5) -0.001(4) -0.004(4) 0.002(4)
N14 0.019(5) 0.025(5) 0.041(5) -0.006(4) -0.001(4) 0.002(4)
N15 0.033(5) 0.037(6) 0.038(5) -0.012(4) -0.012(4) 0.010(4)
N16 0.043(6) 0.049(6) 0.034(6) -0.002(5) -0.016(5) 0.005(5)
O5 0.025(4) 0.026(4) 0.046(5) -0.007(3) -0.010(3) 0.004(3)
O6 0.020(4) 0.023(4) 0.053(5) 0.007(3) 0.003(3) -0.001(3)
O7 0.036(5) 0.039(5) 0.040(5) -0.006(4) -0.003(4) 0.007(4)
O8 0.025(4) 0.027(4) 0.032(4) -0.002(3) 0.000(3) -0.003(3)
O9 0.024(4) 0.031(4) 0.052(5) 0.002(4) -0.010(3) 0.001(3)
O10 0.024(4) 0.024(4) 0.077(6) 0.016(4) -0.002(4) 0.010(3)
O11 0.036(5) 0.033(4) 0.036(5) 0.002(3) 0.000(3) 0.006(3)
O12 0.035(5) 0.062(6) 0.052(6) 0.002(4) 0.004(4) 0.028(4)
O1W 0.086(10) 0.092(10) 0.094(10) -0.022(7) 0.020(8) -0.019(8)
O2W 0.059(7) 0.053(6) 0.061(7) -0.013(5) 0.008(5) -0.012(5)
O3W 0.147(15) 0.068(9) 0.098(10) 0.044(7) -0.069(10) -0.017(8)
O4W 0.089(9) 0.073(8) 0.056(6) 0.006(5) 0.008(6) 0.037(7)

loop_
_atom_type_symbol
_atom_type_description
_atom_type_scat_dispersion_real
_atom_type_scat_dispersion_imag
_atom_type_scat_source
C C 0.0033 0.0016 'International Tables Vol C Tables 4.2.6.8 and 6.1.1.4'
H H 0.0000 0.0000 'International Tables Vol C Tables 4.2.6.8 and 6.1.1.4'
N N 0.0061 0.0033 'International Tables Vol C Tables 4.2.6.8 and 6.1.1.4'
O O 0.0106 0.0060 'International Tables Vol C Tables 4.2.6.8 and 6.1.1.4'
Cd Cd -0.8075 1.2024 'International Tables Vol C Tables 4.2.6.8 and 6.1.1.4'

loop_
_geom_angle_atom_site_label_1
_geom_angle_atom_site_label_2
_geom_angle_atom_site_label_3
_geom_angle
_geom_angle_site_symmetry_1
_geom_angle_site_symmetry_3
O5 C1 O6 120.1(10) . .
O5 C1 C2 120.8(9) . .
O6 C1 C2 119.1(9) . .
C3 C2 C8 120.6(10) . .
C3 C2 C1 118.7(10) . .
C8 C2 C1 120.8(10) . .
C4 C3 C2 119.5(11) . .
C4 C3 H3 120.2 . .
C2 C3 H3 120.2 . .
C3 C4 C5 121.1(12) . .
C3 C4 H4 119.4 . .
C5 C4 H4 119.4 . .
C6 C5 C4 119.9(11) . .
C6 C5 H50 120.0 . .
C4 C5 H50 120.0 . .
C5 C6 C8 119.2(10) . .
C5 C6 C7 118.9(10) . .
C8 C6 C7 122.0(10) . .
N1 C7 N4 111.4(9) . .
N1 C7 C6 126.3(10) . .
N4 C7 C6 122.2(10) . .
C2 C8 C6 119.6(10) . .
C2 C8 H52 120.2 . .
C6 C8 H52 120.2 . .
O7 C9 O8 119.4(9) . .
O7 C9 C10 121.1(10) . .
O8 C9 C10 119.4(9) . .
C11 C10 C16 118.9(10) . .
C11 C10 C9 121.0(10) . .
C16 C10 C9 120.1(10) . .
C12 C11 C10 122.2(10) . .
C12 C11 H11 118.9 . .
C10 C11 H11 118.9 . .
C11 C12 C14 118.9(10) . .
C11 C12 C13 121.6(10) . .
C14 C12 C13 119.5(10) . .
N5 C13 N8 111.0(10) . .
N5 C13 C12 125.0(10) . .
N8 C13 C12 124.0(11) . .
C15 C14 C12 119.9(10) . .
C15 C14 H14 120.1 . .
C12 C14 H14 120.1 . .
C14 C15 C16 119.8(12) . .
C14 C15 H15 120.1 . .
C16 C15 H15 120.1 . .
C10 C16 C15 120.4(11) . .
C10 C16 H16 119.8 . .
C15 C16 H16 119.8 . .
O9 C17 O10 118.7(10) . .
O9 C17 C18 121.8(9) . .
O10 C17 C18 119.5(10) . .
C24 C18 C19 119.2(10) . .
C24 C18 C17 120.8(10) . .
C19 C18 C17 120.0(10) . .
C20 C19 C18 120.8(10) . .
C20 C19 H23 119.6 . .
C18 C19 H23 119.6 . .
C19 C20 C22 118.9(10) . .
C19 C20 C21 121.5(10) . .
C22 C20 C21 119.5(10) . .
N12 C21 N9 110.3(9) . .
N12 C21 C20 123.4(9) . .
N9 C21 C20 126.4(9) . .
C23 C22 C20 120.1(11) . .
C23 C22 H19 119.9 . .
C20 C22 H19 119.9 . .
C24 C23 C22 120.4(12) . .
C24 C23 H20 119.8 . .
C22 C23 H20 119.8 . .
C18 C24 C23 120.4(11) . .
C18 C24 H21 119.8 . .
C23 C24 H21 119.8 . .
O12 C25 O11 119.5(11) . .
O12 C25 C26 120.3(10) . .
O11 C25 C26 120.2(10) . .
C27 C26 C32 119.9(11) . .
C27 C26 C25 121.4(11) . .
C32 C26 C25 118.6(10) . .
C28 C27 C26 121.5(12) . .
C28 C27 H29 119.3 . .
C26 C27 H29 119.3 . .
C27 C28 C29 119.7(11) . .
C27 C28 H28 120.2 . .
C29 C28 H28 120.2 . .
C30 C29 C28 120.5(11) . .
C30 C29 H27 119.8 . .
C28 C29 H27 119.8 . .
C32 C30 C29 117.8(11) . .
C32 C30 C31 121.5(10) . .
C29 C30 C31 120.7(10) . .
N16 C31 N13 110.7(10) . .
N16 C31 C30 122.7(10) . .
N13 C31 C30 126.7(10) . .
C26 C32 C30 120.6(10) . .
C26 C32 H32 119.7 . .
C30 C32 H32 119.7 . .
N13 Cd1 O5 118.6(3) . .
N13 Cd1 N2 93.7(3) . 2_755
O5 Cd1 N2 135.9(3) . 2_755
N13 Cd1 O8 85.4(3) . .
O5 Cd1 O8 132.2(3) . .
N2 Cd1 O8 75.3(3) 2_755 .
N13 Cd1 O7 135.1(3) . .
O5 Cd1 O7 84.7(3) . .
N2 Cd1 O7 92.9(3) 2_755 .
O8 Cd1 O7 53.7(3) . .
N13 Cd1 O6 148.7(3) . .
O5 Cd1 O6 54.4(2) . .
N2 Cd1 O6 82.1(3) 2_755 .
O8 Cd1 O6 122.7(2) . .
O7 Cd1 O6 76.2(3) . .
N9 Cd2 O3W 86.7(5) . .
N9 Cd2 N3 174.4(3) . 2_755
O3W Cd2 N3 97.3(5) . 2_755
N9 Cd2 O8 94.7(3) . .
O3W Cd2 O8 178.3(5) . .
N3 Cd2 O8 81.3(3) 2_755 .
N9 Cd2 N14 95.2(3) . .
O3W Cd2 N14 98.6(5) . .
N3 Cd2 N14 88.1(3) 2_755 .
O8 Cd2 N14 80.5(3) . .
N9 Cd2 O10 85.4(3) . 2_655
O3W Cd2 O10 80.9(5) . 2_655
N3 Cd2 O10 91.3(3) 2_755 2_655
O8 Cd2 O10 100.0(3) . 2_655
N14 Cd2 O10 179.2(3) . 2_655
N11 Cd3 O6 94.8(3) 1_655 .
N11 Cd3 N1 157.8(3) 1_655 2_755
O6 Cd3 N1 92.0(3) . 2_755
N11 Cd3 N7 80.6(3) 1_655 4_675
O6 Cd3 N7 147.5(3) . 4_675
N1 Cd3 N7 82.3(3) 2_755 4_675
N11 Cd3 O12 105.2(3) 1_655 2_755
O6 Cd3 O12 80.5(3) . 2_755
N1 Cd3 O12 96.8(3) 2_755 2_755
N7 Cd3 O12 131.9(3) 4_675 2_755
N11 Cd3 O11 79.2(3) 1_655 2_755
O6 Cd3 O11 128.7(3) . 2_755
N1 Cd3 O11 112.5(3) 2_755 2_755
N7 Cd3 O11 82.3(3) 4_675 2_755
O12 Cd3 O11 53.4(3) 2_755 2_755
N11 Cd3 H2A 87(3) 1_655 .
O6 Cd3 H2A 71(4) . .
N1 Cd3 H2A 75(3) 2_755 .
N7 Cd3 H2A 77(4) 4_675 .
O12 Cd3 H2A 150(4) 2_755 .
O11 Cd3 H2A 157(4) 2_755 .
N6 Cd4 O11 86.5(3) 3_766 .
N6 Cd4 O9 148.6(3) 3_766 .
O11 Cd4 O9 108.9(3) . .
N6 Cd4 O10 148.4(3) 3_766 .
O11 Cd4 O10 105.7(3) . .
O9 Cd4 O10 54.8(3) . .
N6 Cd4 O4W 77.6(4) 3_766 .
O11 Cd4 O4W 148.0(4) . .
O9 Cd4 O4W 75.2(3) . .
O10 Cd4 O4W 102.2(4) . .
N6 Cd4 N10 83.2(3) 3_766 2_645
O11 Cd4 N10 73.0(3) . 2_645
O9 Cd4 N10 126.9(3) . 2_645
O10 Cd4 N10 73.2(3) . 2_645
O4W Cd4 N10 131.0(4) . 2_645
N6 Cd4 O5 90.1(3) 3_766 .
O11 Cd4 O5 72.1(3) . .
O9 Cd4 O5 70.1(2) . .
O10 Cd4 O5 121.2(2) . .
O4W Cd4 O5 80.2(4) . .
N10 Cd4 O5 144.8(3) 2_645 .
C7 N1 N2 105.2(9) . .
C7 N1 Cd3 138.5(7) . 2_745
N2 N1 Cd3 114.3(6) . 2_745
N3 N2 N1 108.5(9) . .
N3 N2 Cd1 119.8(7) . 2_745
N1 N2 Cd1 129.3(7) . 2_745
N2 N3 N4 110.1(9) . .
N2 N3 Cd2 122.2(7) . 2_745
N4 N3 Cd2 127.3(7) . 2_745
C7 N4 N3 104.7(9) . .
C13 N5 N6 105.2(9) . .
N7 N6 N5 109.2(9) . .
N7 N6 Cd4 123.3(7) . 3_766
N5 N6 Cd4 127.5(7) . 3_766
N6 N7 N8 109.6(9) . .
N6 N7 Cd3 124.8(7) . 4_576
N8 N7 Cd3 124.9(7) . 4_576
N7 N8 C13 104.9(9) . .
N10 N9 C21 105.6(8) . .
N10 N9 Cd2 114.1(6) . .
C21 N9 Cd2 140.4(7) . .
N11 N10 N9 108.3(8) . .
N11 N10 Cd4 122.7(6) . 2_655
N9 N10 Cd4 128.0(6) . 2_655
N10 N11 N12 110.8(8) . .
N10 N11 Cd3 121.4(6) . 1_455
N12 N11 Cd3 127.8(6) . 1_455
C21 N12 N11 105.1(8) . .
C31 N13 N14 104.1(8) . .
C31 N13 Cd1 139.0(7) . .
N14 N13 Cd1 116.1(6) . .
N15 N14 N13 110.0(8) . .
N15 N14 Cd2 121.8(7) . .
N13 N14 Cd2 128.2(6) . .
N14 N15 N16 109.1(9) . .
C31 N16 N15 106.1(9) . .
C1 O5 Cd1 96.2(6) . .
C1 O5 Cd4 138.6(7) . .
Cd1 O5 Cd4 112.2(3) . .
C1 O6 Cd3 137.2(7) . .
C1 O6 Cd1 89.2(6) . .
Cd3 O6 Cd1 108.4(3) . .
C9 O7 Cd1 93.0(7) . .
C9 O8 Cd2 149.0(6) . .
C9 O8 Cd1 94.0(6) . .
Cd2 O8 Cd1 107.0(3) . .
C17 O9 Cd4 94.9(7) . .
C17 O10 Cd2 138.2(7) . 2_645
C17 O10 Cd4 91.6(7) . .
Cd2 O10 Cd4 109.2(3) 2_645 .
C25 O11 Cd4 154.1(8) . .
C25 O11 Cd3 91.5(7) . 2_745
Cd4 O11 Cd3 110.9(3) . 2_745
C25 O12 Cd3 95.1(7) . 2_745
H1A O1W H1B 104.3(17) . .
H2A O2W H2B 105.3(17) . .
Cd2 O3W H3A 112(9) . .
Cd2 O3W H3B 131(9) . .
H3A O3W H3B 110.4(19) . .
Cd4 O4W H4A 142(7) . .
Cd4 O4W H4B 107(7) . .
H4A O4W H4B 110.6(19) . .

loop_
_geom_bond_atom_site_label_1
_geom_bond_atom_site_label_2
_geom_bond_distance
_geom_bond_site_symmetry_2
C1 O5 1.243(13) .
C1 O6 1.274(13) .
C1 C2 1.496(15) .
C2 C3 1.385(16) .
C2 C8 1.388(14) .
C3 C4 1.346(17) .
C3 H3 0.9300 .
C4 C5 1.392(17) .
C4 H4 0.9300 .
C5 C6 1.384(16) .
C5 H50 0.9300 .
C6 C8 1.390(14) .
C6 C7 1.479(14) .
C7 N1 1.329(14) .
C7 N4 1.329(14) .
C8 H52 0.9300 .
C9 O7 1.262(13) .
C9 O8 1.279(13) .
C9 C10 1.480(15) .
C10 C11 1.374(15) .
C10 C16 1.374(16) .
C11 C12 1.367(15) .
C11 H11 0.9300 .
C12 C14 1.391(16) .
C12 C13 1.454(16) .
C13 N5 1.339(15) .
C13 N8 1.341(14) .
C14 C15 1.384(18) .
C14 H14 0.9300 .
C15 C16 1.390(17) .
C15 H15 0.9300 .
C16 H16 0.9300 .
C17 O9 1.250(13) .
C17 O10 1.283(13) .
C17 C18 1.488(15) .
C18 C24 1.370(16) .
C18 C19 1.403(15) .
C19 C20 1.376(15) .
C19 H23 0.9300 .
C20 C22 1.387(16) .
C20 C21 1.447(14) .
C21 N12 1.333(13) .
C21 N9 1.365(13) .
C22 C23 1.386(17) .
C22 H19 0.9300 .
C23 C24 1.372(18) .
C23 H20 0.9300 .
C24 H21 0.9300 .
C25 O12 1.248(14) .
C25 O11 1.261(14) .
C25 C26 1.511(16) .
C26 C27 1.379(16) .
C26 C32 1.392(16) .
C27 C28 1.344(18) .
C27 H29 0.9300 .
C28 C29 1.416(18) .
C28 H28 0.9300 .
C29 C30 1.403(15) .
C29 H27 0.9300 .
C30 C32 1.402(16) .
C30 C31 1.452(15) .
C31 N16 1.322(15) .
C31 N13 1.344(14) .
C32 H32 0.9300 .
Cd1 N13 2.282(8) .
Cd1 O5 2.316(7) .
Cd1 N2 2.412(9) 2_755
Cd1 O8 2.412(7) .
Cd1 O7 2.444(8) .
Cd1 O6 2.447(8) .
Cd2 N9 2.274(9) .
Cd2 O3W 2.279(11) .
Cd2 N3 2.304(9) 2_755
Cd2 O8 2.330(7) .
Cd2 N14 2.332(8) .
Cd2 O10 2.350(8) 2_655
Cd3 N11 2.287(8) 1_655
Cd3 O6 2.297(7) .
Cd3 N1 2.316(9) 2_755
Cd3 N7 2.356(9) 4_675
Cd3 O12 2.377(9) 2_755
Cd3 O11 2.447(8) 2_755
Cd3 H2A 1.820(18) .
Cd4 N6 2.246(10) 3_766
Cd4 O11 2.297(8) .
Cd4 O9 2.342(8) .
Cd4 O10 2.394(8) .
Cd4 O4W 2.431(10) .
Cd4 N10 2.553(9) 2_645
Cd4 O5 2.627(8) .
N1 N2 1.355(12) .
N1 Cd3 2.316(9) 2_745
N2 N3 1.304(13) .
N2 Cd1 2.412(9) 2_745
N3 N4 1.346(12) .
N3 Cd2 2.304(9) 2_745
N5 N6 1.341(13) .
N6 N7 1.318(13) .
N6 Cd4 2.246(10) 3_766
N7 N8 1.339(13) .
N7 Cd3 2.356(9) 4_576
N9 N10 1.354(12) .
N10 N11 1.309(12) .
N10 Cd4 2.553(9) 2_655
N11 N12 1.353(12) .
N11 Cd3 2.287(8) 1_455
N13 N14 1.353(12) .
N14 N15 1.293(13) .
N15 N16 1.336(14) .
O10 Cd2 2.350(8) 2_645
O11 Cd3 2.447(8) 2_745
O12 Cd3 2.377(9) 2_745
O1W H1A 0.854(10) .
O1W H1B 0.854(10) .
O2W H2A 0.850(11) .
O2W H2B 0.849(10) .
O3W H3A 0.821(11) .
O3W H3B 0.821(10) .
O4W H4A 0.820(10) .
O4W H4B 0.821(10) .
